data_4308694
loop_
_publ_author_name
'Timothy J. Boyle'
'Scott D. Bunge'
'Paul G. Clem'
'Jacob Richardson'
'Jeffrey T. Dawley'
'Leigh Anna M. Ottley'
'Mark A. Rodriguez'
'Bruce A. Tuttle'
'Gabriel R. Avilucea'
'Ralph G. Tissot'

_publ_section_title
;
Synthesis and Characterization of a Family of Structurally Characterized
Dysprosium Alkoxides for Improved Fatigue-Resistance Characteristics of
PDyZT Thin Films
;
_journal_name_full 'Inorganic Chemistry'
_journal_page_first 1588
_journal_page_last 1600
_journal_paper_doi 10.1021/ic048550b
_journal_volume 44
_journal_year 2005
_chemical_formula_moiety 'C27 H38.50 Dy N2 O3'
_chemical_formula_sum 'C27 H38.5 Dy N2 O3'
_chemical_formula_weight 601.60
_chemical_name_common '(11) Dy(DIP)3(NH3)2'
_chemical_name_systematic
; 
 ? 
;
_space_group_IT_number 2
_symmetry_cell_setting triclinic
_symmetry_space_group_name_Hall '-P 1'
_symmetry_space_group_name_H-M 'P -1'
_atom_sites_solution_hydrogens geom
_atom_sites_solution_primary direct
_atom_sites_solution_secondary difmap
_audit_creation_method SHELXL-97
_cell_angle_alpha 105.495(4)
_cell_angle_beta 91.344(5)
_cell_angle_gamma 111.208(4)
_cell_formula_units_Z 8
_cell_length_a 15.671(4)
_cell_length_b 20.199(6)
_cell_length_c 29.257(8)
_cell_measurement_reflns_used 1011
_cell_measurement_temperature 168(2)
_cell_measurement_theta_max 24.87
_cell_measurement_theta_min 2.25
_cell_volume 8245(4)
_computing_cell_refinement 'Bruker SMART'
_computing_data_collection 'Bruker SMART'
_computing_data_reduction 'Bruker SAINT'
_computing_molecular_graphics 'Bruker SHELXTL'
_computing_publication_material 'Bruker SHELXTL'
_computing_structure_refinement 'SHELXL-97 (Sheldrick, 1997)'
_computing_structure_solution 'SHELXS-97 (Sheldrick, 1990)'
_diffrn_ambient_temperature 168(2)
_diffrn_measured_fraction_theta_full 0.861
_diffrn_measured_fraction_theta_max 0.861
_diffrn_measurement_device_type 'CCD area detector'
_diffrn_measurement_method 'phi and omega scans'
_diffrn_radiation_monochromator graphite
_diffrn_radiation_source 'fine-focus sealed tube'
_diffrn_radiation_type MoK\a
_diffrn_radiation_wavelength 0.71073
_diffrn_reflns_av_R_equivalents 0.0343
_diffrn_reflns_av_sigmaI/netI 0.0679
_diffrn_reflns_limit_h_max 18
_diffrn_reflns_limit_h_min -18
_diffrn_reflns_limit_k_max 24
_diffrn_reflns_limit_k_min -24
_diffrn_reflns_limit_l_max 35
_diffrn_reflns_limit_l_min -35
_diffrn_reflns_number 45870
_diffrn_reflns_theta_full 25.28
_diffrn_reflns_theta_max 25.28
_diffrn_reflns_theta_min 1.41
_exptl_absorpt_coefficient_mu 1.831
_exptl_absorpt_correction_type none
_exptl_crystal_colour colorless
_exptl_crystal_density_diffrn 0.969
_exptl_crystal_density_method 'not measured'
_exptl_crystal_description irregular
_exptl_crystal_F_000 2436
_exptl_crystal_size_max 0.200
_exptl_crystal_size_mid 0.044
_exptl_crystal_size_min 0.010
_refine_diff_density_max 2.865
_refine_diff_density_min -3.259
_refine_diff_density_rms 0.186
_refine_ls_extinction_method none
_refine_ls_goodness_of_fit_ref 1.105
_refine_ls_hydrogen_treatment mixed
_refine_ls_matrix_type full
_refine_ls_number_parameters 420
_refine_ls_number_reflns 25799
_refine_ls_number_restraints 0
_refine_ls_restrained_S_all 1.105
_refine_ls_R_factor_all 0.1329
_refine_ls_R_factor_gt 0.0826
_refine_ls_shift/su_max 0.058
_refine_ls_shift/su_mean 0.002
_refine_ls_structure_factor_coef Fsqd
_refine_ls_weighting_details 'calc w=1/[\s^2^(Fo^2^)+(0.0807P)^2^+137.1786P] where P=(Fo^2^+2Fc^2^)/3'
_refine_ls_weighting_scheme calc
_refine_ls_wR_factor_gt 0.2269
_refine_ls_wR_factor_ref 0.2504
_reflns_number_gt 13367
_reflns_number_total 25799
_reflns_threshold_expression >2sigma(I)
_cod_data_source_file ic048550bsi20041015_025718_07.cif
_cod_data_source_block tjb145s
_cod_depositor_comments
;
The following automatic conversions were performed:
'_symmetry_cell_setting' value 'Triclinic' changed to 'triclinic'
according to '/home/saulius/struct/CIF-dictionaries/cif_core.dic'
dictionary named 'cif_core.dic' version 2.4.1 from 2010-06-29.

Automatic conversion script
Id: cif_fix_enum 1527 2010-12-29 10:47:43Z saulius 
;
_cod_original_formula_sum 'C27 H38.50 Dy N2 O3'
_cod_database_code 4308694

loop_
_symmetry_equiv_pos_as_xyz
'x, y, z'
'-x, -y, -z'

loop_
_atom_site_label
_atom_site_type_symbol
_atom_site_fract_x
_atom_site_fract_y
_atom_site_fract_z
_atom_site_U_iso_or_equiv
_atom_site_adp_type
_atom_site_occupancy
_atom_site_symmetry_multiplicity
_atom_site_calc_flag
_atom_site_refinement_flags
_atom_site_disorder_assembly
_atom_site_disorder_group
Dy1 Dy 0.75965(5) 0.51638(4) 0.79282(3) 0.03165(19) Uani 1 1 d . . .
Dy2 Dy 0.23771(5) 0.48039(4) 0.70442(3) 0.0343(2) Uani 1 1 d . . .
Dy3 Dy 0.73546(5) 0.97400(4) 0.69317(2) 0.02692(18) Uani 1 1 d . . .
Dy4 Dy 0.26159(6) 0.02253(4) 0.80388(3) 0.0369(2) Uani 1 1 d . . .
N1 N 0.8137(10) 0.4125(8) 0.7833(5) 0.061(5) Uani 1 1 d . . .
N2 N 0.7012(10) 0.6164(8) 0.7844(5) 0.049(4) Uani 1 1 d . . .
N3 N 0.1853(11) 0.5864(8) 0.7150(5) 0.055(4) Uani 1 1 d . . .
N4 N 0.2995(11) 0.3899(8) 0.7137(6) 0.064(5) Uani 1 1 d . . .
N5 N 0.6010(10) 0.8785(11) 0.7094(6) 0.074(6) Uani 1 1 d . . .
N6 N 0.8878(13) 1.0844(8) 0.7122(5) 0.065(5) Uani 1 1 d . . .
N7 N 0.4137(9) 0.1196(7) 0.7902(5) 0.049(4) Uani 1 1 d . . .
N8 N 0.1107(8) -0.0884(8) 0.7902(5) 0.050(4) Uani 1 1 d . . .
O1 O 0.7783(7) 0.5463(6) 0.8657(4) 0.043(3) Uani 1 1 d . . .
O2 O 0.6326(8) 0.4392(6) 0.7553(4) 0.051(3) Uani 1 1 d . . .
O3 O 0.8680(9) 0.5622(7) 0.7563(4) 0.055(3) Uani 1 1 d . . .
O4 O 0.2164(10) 0.4492(7) 0.6289(3) 0.065(4) Uani 1 1 d . . .
O5 O 0.3653(7) 0.5599(6) 0.7438(4) 0.056(4) Uani 1 1 d . . .
O6 O 0.1328(6) 0.4361(5) 0.7438(3) 0.030(2) Uani 1 1 d . . .
O7 O 0.6782(9) 1.0506(8) 0.7260(5) 0.068(4) Uani 1 1 d . . .
O8 O 0.8102(6) 0.9244(5) 0.7227(3) 0.027(2) Uani 1 1 d . . .
O9 O 0.7194(8) 0.9415(7) 0.6183(3) 0.053(3) Uani 1 1 d . . .
O10 O 0.1842(10) 0.0746(7) 0.7758(4) 0.061(4) Uani 1 1 d . . .
O11 O 0.2841(6) 0.0585(6) 0.8770(4) 0.038(3) Uani 1 1 d . . .
O12 O 0.3215(7) -0.0548(5) 0.7733(3) 0.035(3) Uani 1 1 d . . .
C1 C 0.79711(15) 0.57310(11) 0.91720(7) 0.076(6) Uiso 1 1 d G . .
C2 C 0.82326(15) 0.64836(11) 0.94085(7) 0.090(7) Uiso 1 1 d G . .
C3 C 0.85918(17) 0.67608(12) 0.98906(7) 0.126(10) Uiso 1 1 d G . .
C4 C 0.86895(18) 0.62852(13) 1.01361(8) 0.140(12) Uiso 1 1 d G . .
C5 C 0.84281(17) 0.55325(13) 0.98996(8) 0.37(4) Uiso 1 1 d G . .
C6 C 0.80688(15) 0.52554(12) 0.94175(8) 0.30(3) Uiso 1 1 d G . .
C7 C 0.75326(15) 0.43335(12) 0.91398(8) 0.073(6) Uiso 1 1 d G . .
C8 C 0.69937(16) 0.38537(12) 0.93995(8) 0.070(5) Uiso 1 1 d G . .
C9 C 0.85250(15) 0.43729(13) 0.91055(9) 0.081(6) Uiso 1 1 d G . .
C10 C 0.82422(15) 0.70423(11) 0.90989(7) 0.067(5) Uiso 1 1 d G . .
C11 C 0.72110(15) 0.69187(10) 0.90904(6) 0.108(9) Uiso 1 1 d G . .
C12 C 0.87533(16) 0.77718(11) 0.93302(7) 0.081(6) Uiso 1 1 d G . .
C13 C 0.55136(13) 0.37920(10) 0.73420(6) 0.037(3) Uiso 1 1 d G . .
C14 C 0.53711(13) 0.34598(10) 0.68586(6) 0.068(5) Uiso 1 1 d G . .
C15 C 0.44781(14) 0.27813(10) 0.67460(6) 0.051(4) Uiso 1 1 d G . .
C16 C 0.38813(13) 0.25584(10) 0.70482(6) 0.056(4) Uiso 1 1 d G . .
C17 C 0.41776(13) 0.29637(10) 0.75790(6) 0.081(7) Uiso 1 1 d G . .
C18 C 0.49627(13) 0.35813(10) 0.77295(6) 0.040(4) Uiso 1 1 d G . .
C19 C 0.52339(13) 0.40812(10) 0.82779(6) 0.061(5) Uiso 1 1 d G . .
C20 C 0.52652(13) 0.49536(10) 0.81592(6) 0.017(2) Uiso 1 1 d G . .
C21 C 0.48266(14) 0.36456(10) 0.86428(6) 0.082(7) Uiso 1 1 d G . .
C22 C 0.59023(14) 0.36320(10) 0.65691(7) 0.046(4) Uiso 1 1 d G . .
C23 C 0.67418(14) 0.34004(11) 0.65984(7) 0.073(6) Uiso 1 1 d G . .
C139 C -0.01649(12) 0.33064(13) 0.67289(10) 0.048(4) Uiso 1 1 d G . .
C49 C 0.60867(14) 0.74147(10) 0.78018(7) 0.038(3) Uiso 1 1 d G . .
C42 C 0.19513(15) 0.30460(11) 0.58919(7) 0.054(4) Uiso 1 1 d G . .
C36 C 0.21826(15) 0.43022(12) 0.58467(8) 0.069(6) Uiso 1 1 d G . .
C52 C 0.47734(13) 0.59457(10) 0.67203(6) 0.070(6) Uiso 1 1 d G . .
C65 C 0.22576(14) 0.43053(11) 0.84269(8) 0.063(5) Uiso 1 1 d G . .
C33 C 0.86097(14) 0.54070(12) 0.65663(8) 0.044(4) Uiso 1 1 d G . .
C34 C 0.77740(14) 0.56662(11) 0.65279(7) 0.056(5) Uiso 1 1 d G . .
C53 C 0.52249(14) 0.63419(11) 0.63510(7) 0.116(10) Uiso 1 1 d G . .
C66 C 0.12841(16) 0.48964(12) 0.89155(9) 0.082(7) Uiso 1 1 d G . .
C40 C 0.18826(17) 0.32761(12) 0.50939(7) 0.087(7) Uiso 1 1 d G . .
C41 C 0.19233(15) 0.35258(12) 0.56025(7) 0.069(6) Uiso 1 1 d G . .
C38 C 0.21126(17) 0.45499(13) 0.50965(8) 0.096(8) Uiso 1 1 d G . .
C39 C 0.19850(18) 0.38183(13) 0.48129(7) 0.108(9) Uiso 1 1 d G . .
C44 C 0.28227(15) 0.29333(11) 0.59688(7) 0.093(7) Uiso 1 1 d G . .
C55 C 0.40124(14) 0.62993(10) 0.84153(7) 0.062(5) Uiso 1 1 d G . .
C63 C 0.05605(13) 0.40246(12) 0.80635(9) 0.032(3) Uiso 1 1 d G . .
C35 C 0.87996(16) 0.51755(12) 0.60392(9) 0.059(5) Uiso 1 1 d G . .
C136 C 0.25859(18) -0.11833(10) 0.68026(9) 0.032(3) Uiso 1 1 d G . .
C109 C 0.19536(15) 0.04278(10) 0.68166(8) 0.026(3) Uiso 1 1 d G . .
C105 C 0.13445(13) 0.15828(10) 0.69029(8) 0.026(3) Uiso 1 1 d G . .
C104 C 0.15744(14) 0.10984(10) 0.71000(8) 0.042(4) Uiso 1 1 d G . .
C115 C 0.29876(18) 0.07408(12) 0.92832(8) 0.034(3) Uiso 1 1 d G . .
C120 C 0.21804(19) 0.06490(12) 0.95192(8) 0.049(4) Uiso 1 1 d G . .
C112 C 0.13794(14) 0.18163(11) 0.84062(8) 0.038(4) Uiso 1 1 d G . .
C107 C 0.11079(13) 0.22247(11) 0.76395(8) 0.045(4) Uiso 1 1 d G . .
C108 C 0.13272(13) 0.17450(11) 0.78804(8) 0.035(4) Uiso 1 1 d G . .
C132 C 0.38438(19) -0.14437(11) 0.78437(10) 0.044(4) Uiso 1 1 d G . .
C128 C 0.31583(19) -0.15262(10) 0.70446(9) 0.041(4) Uiso 1 1 d G . .
C127 C 0.33871(18) -0.11599(10) 0.75408(9) 0.034(3) Uiso 1 1 d G . .
C131 C 0.4000(2) -0.20649(11) 0.76093(11) 0.042(4) Uiso 1 1 d G . .
C118 C 0.3220(2) 0.12299(13) 1.02554(8) 0.049(4) Uiso 1 1 d G . .
C103 C 0.16362(14) 0.12142(10) 0.75874(8) 0.040(4) Uiso 1 1 d G . .
C106 C 0.11345(13) 0.21258(11) 0.71986(8) 0.049(4) Uiso 1 1 d G . .
C117 C 0.3959(2) 0.12637(13) 1.00235(8) 0.064(5) Uiso 1 1 d G . .
C130 C 0.3708(2) -0.24426(11) 0.71372(11) 0.053(4) Uiso 1 1 d G . .
C138 C 0.2250(2) -0.17555(10) 0.62287(9) 0.055(5) Uiso 1 1 d G . .
C135 C 0.32590(19) -0.11165(12) 0.86461(10) 0.051(4) Uiso 1 1 d G . .
C134 C 0.4871(2) -0.11121(12) 0.86289(11) 0.074(6) Uiso 1 1 d G . .
C114 C 0.07096(15) 0.21480(12) 0.86516(9) 0.053(5) Uiso 1 1 d G . .
C119 C 0.2270(2) 0.08117(13) 1.00175(9) 0.061(5) Uiso 1 1 d G . .
C116 C 0.37821(18) 0.11093(12) 0.95254(8) 0.046(4) Uiso 1 1 d G . .
C113 C 0.23454(15) 0.22629(11) 0.86537(7) 0.043(4) Uiso 1 1 d G . .
C111 C 0.20896(16) 0.06371(10) 0.62708(7) 0.060(5) Uiso 1 1 d G . .
C121 C 0.12461(18) 0.02799(12) 0.92483(9) 0.044(4) Uiso 1 1 d G . .
C123 C 0.05517(18) 0.07256(13) 0.94843(9) 0.065(5) Uiso 1 1 d G . .
C129 C 0.3308(2) -0.21596(10) 0.68357(10) 0.061(5) Uiso 1 1 d G . .
C110 C 0.09538(16) -0.02411(10) 0.66914(8) 0.062(5) Uiso 1 1 d G . .
C133 C 0.40927(19) -0.09418(12) 0.83639(10) 0.051(4) Uiso 1 1 d G . .
C124 C 0.46832(18) 0.11149(12) 0.92442(8) 0.058(5) Uiso 1 1 d G . .
C137 C 0.35689(18) -0.05379(10) 0.66568(8) 0.082(7) Uiso 1 1 d G . .
C125 C 0.54255(19) 0.09159(13) 0.95351(9) 0.094(7) Uiso 1 1 d G . .
C122 C 0.07817(19) -0.04839(12) 0.91521(10) 0.047(4) Uiso 1 1 d G . .
C88 C 0.82418(16) 0.94715(10) 0.82413(8) 0.024(3) Uiso 1 1 d G . .
C79 C 0.83925(14) 0.88069(10) 0.74107(8) 0.026(3) Uiso 1 1 d G . .
C68 C 0.6817(2) 1.15024(10) 0.79150(10) 0.048(4) Uiso 1 1 d G . .
C98 C 0.90727(19) 1.05985(12) 0.58722(10) 0.104(8) Uiso 1 1 d G . .
C84 C 0.86176(14) 0.82498(11) 0.71083(8) 0.037(4) Uiso 1 1 d G . .
C71 C 0.5959(2) 1.20240(12) 0.72905(11) 0.053(4) Uiso 1 1 d G . .
C81 C 0.86505(14) 0.83549(10) 0.80760(8) 0.052(5) Uiso 1 1 d G . .
C94 C 0.6819(2) 0.89091(14) 0.46965(9) 0.067(5) Uiso 1 1 d G . .
C80 C 0.83827(14) 0.88563(10) 0.79058(8) 0.032(3) Uiso 1 1 d G . .
C73 C 0.71337(19) 1.11810(10) 0.82825(9) 0.035(3) Uiso 1 1 d G . .
C69 C 0.6643(2) 1.21762(11) 0.80945(11) 0.040(4) Uiso 1 1 d G . .
C72 C 0.6167(2) 1.13535(11) 0.71343(10) 0.044(4) Uiso 1 1 d G . .
C91 C 0.70724(18) 0.91886(12) 0.57169(8) 0.037(4) Uiso 1 1 d G . .
C82 C 0.89044(13) 0.77975(11) 0.77759(8) 0.038(4) Uiso 1 1 d G . .
C83 C 0.88871(13) 0.77802(11) 0.72705(8) 0.031(3) Uiso 1 1 d G . .
C96 C 0.78051(19) 0.93480(13) 0.54661(9) 0.039(4) Uiso 1 1 d G . .
C76 C 0.5876(2) 1.09726(12) 0.65825(10) 0.060(5) Uiso 1 1 d G . .
C67 C 0.65811(19) 1.11147(11) 0.74324(10) 0.059(5) Uiso 1 1 d G . .
C85 C 0.86731(15) 0.82342(11) 0.65611(8) 0.046(4) Uiso 1 1 d G . .
C89 C 0.79128(16) 0.94378(10) 0.86944(8) 0.052(4) Uiso 1 1 d G . .
C97 C 0.88129(19) 0.96440(12) 0.57583(9) 0.046(4) Uiso 1 1 d G . .
C70 C 0.6206(2) 1.24144(11) 0.77852(11) 0.060(5) Uiso 1 1 d G . .
C75 C 0.64843(18) 1.05064(10) 0.83341(9) 0.060(5) Uiso 1 1 d G . .
C87 C 0.93102(15) 0.78480(12) 0.63311(9) 0.062(5) Uiso 1 1 d G . .
C95 C 0.7658(2) 0.91269(13) 0.49754(9) 0.067(6) Uiso 1 1 d G . .
C86 C 0.76636(15) 0.78270(11) 0.62582(7) 0.059(5) Uiso 1 1 d G . .
C92 C 0.60902(19) 0.89858(13) 0.54613(9) 0.049(4) Uiso 1 1 d G . .
C78 C 0.6773(2) 1.11412(12) 0.63308(10) 0.107(9) Uiso 1 1 d G . .
C99 C 0.94449(19) 0.94064(13) 0.54715(9) 0.072(6) Uiso 1 1 d G . .
C57 C 0.32053(15) 0.65750(11) 0.84262(8) 0.063(5) Uiso 1 1 d G . .
C140 C -0.08139(13) 0.26133(13) 0.63774(10) 0.071(6) Uiso 1 1 d G . .
C141 C -0.04057(13) 0.39162(13) 0.65744(11) 0.022(3) Uiso 1 1 d G . .
C54 C 0.49759(13) 0.52320(10) 0.66149(6) 0.039(3) Uiso 1 1 d G . .
C43 C 0.10682(16) 0.21874(12) 0.56658(8) 0.102(8) Uiso 1 1 d G . .
C90 C 0.90191(16) 1.02538(10) 0.83038(9) 0.050(4) Uiso 1 1 d G . .
C56 C 0.45542(15) 0.65944(10) 0.89302(7) 0.071(6) Uiso 1 1 d G . .
C126 C 0.49230(17) 0.19435(12) 0.91733(8) 0.105(9) Uiso 1 1 d G . .
C30 C 1.00980(12) 0.66331(12) 0.82675(9) 0.047(4) Uiso 1 1 d G . .
C100 C 0.53237(18) 0.86026(12) 0.57319(8) 0.088(7) Uiso 1 1 d G . .
C74 C 0.7758(2) 1.17077(10) 0.86907(9) 0.074(6) Uiso 1 1 d G . .
C93 C 0.6049(2) 0.88046(13) 0.49689(9) 0.067(6) Uiso 1 1 d G . .
C31 C 1.07198(13) 0.74612(13) 0.86072(10) 0.070(6) Uiso 1 1 d G . .
C77 C 0.5079(2) 1.10610(13) 0.63572(11) 0.084(7) Uiso 1 1 d G . .
C102 C 0.44697(19) 0.87148(13) 0.54930(9) 0.107(8) Uiso 1 1 d G . .
C51 C 0.47469(13) 0.65997(10) 0.80470(7) 0.019(2) Uiso 1 1 d G . .
C25 C 1.01621(12) 0.66266(12) 0.77333(10) 0.028(3) Uiso 1 1 d G . .
C47 C 0.50592(13) 0.63741(10) 0.71929(6) 0.052(4) Uiso 1 1 d G . .
C29 C 0.93466(13) 0.60373(12) 0.68808(9) 0.025(3) Uiso 1 1 d G . .
C28 C 1.01484(14) 0.65017(13) 0.67799(10) 0.032(3) Uiso 1 1 d G . .
C101 C 0.527(3) 0.799(2) 0.5836(15) 0.176(16) Uiso 1 1 d . . .
C24 C 0.9409(12) 0.6054(9) 0.7369(6) 0.042(4) Uiso 1 1 d . . .
C27 C 1.0827(14) 0.7069(11) 0.7058(7) 0.059(5) Uiso 1 1 d . . .
C26 C 1.0877(11) 0.7107(8) 0.7546(5) 0.038(4) Uiso 1 1 d . . .
C46 C 0.4472(10) 0.6183(8) 0.7524(5) 0.034(3) Uiso 1 1 d . . .
C50 C 0.5569(12) 0.7225(9) 0.8163(6) 0.052(4) Uiso 1 1 d . . .
C58 C 0.0605(9) 0.3892(7) 0.7566(4) 0.024(3) Uiso 1 1 d . . .
C61 C -0.0887(11) 0.2939(8) 0.7877(5) 0.036(3) Uiso 1 1 d . . .
C62 C -0.0087(13) 0.3491(11) 0.8253(7) 0.063(5) Uiso 1 1 d . . .
C60 C -0.0874(12) 0.2876(10) 0.7386(6) 0.048(4) Uiso 1 1 d . . .
C48 C 0.5885(11) 0.7030(8) 0.7372(5) 0.042(4) Uiso 1 1 d . . .
C59 C -0.0132(11) 0.3372(8) 0.7257(5) 0.041(4) Uiso 1 1 d . . .
C64 C 0.1505(12) 0.4577(9) 0.8433(6) 0.051(4) Uiso 1 1 d . . .
C37 C 0.2155(15) 0.4776(12) 0.5581(7) 0.072(6) Uiso 1 1 d . . .
C142 C 0.549(2) 0.3449(18) 0.6043(11) 0.129(11) Uiso 1 1 d . . .
C32 C 1.0185(7) 0.5801(6) 0.8177(3) 0.013(2) Uiso 1 1 d . . .
C143 C 0.253(3) 0.574(2) 0.5857(13) 0.144(13) Uiso 1 1 d . . .
C146 C 0.166(3) 0.559(2) 0.5846(16) 0.185(17) Uiso 1 1 d . . .

loop_
_atom_site_aniso_label
_atom_site_aniso_U_11
_atom_site_aniso_U_22
_atom_site_aniso_U_33
_atom_site_aniso_U_23
_atom_site_aniso_U_13
_atom_site_aniso_U_12
Dy1 0.0257(4) 0.0229(4) 0.0451(4) 0.0127(3) 0.0071(3) 0.0059(3)
Dy2 0.0274(4) 0.0305(4) 0.0471(4) 0.0181(3) 0.0050(3) 0.0089(3)
Dy3 0.0250(4) 0.0336(4) 0.0296(4) 0.0177(3) 0.0094(3) 0.0133(3)
Dy4 0.0385(5) 0.0331(4) 0.0340(4) 0.0056(3) -0.0008(3) 0.0113(4)
N1 0.043(9) 0.054(10) 0.064(10) -0.005(8) 0.017(7) 0.010(8)
N2 0.045(9) 0.053(9) 0.070(9) 0.036(7) -0.004(7) 0.031(7)
N3 0.072(11) 0.053(9) 0.084(10) 0.042(8) 0.013(8) 0.058(9)
N4 0.055(10) 0.037(9) 0.103(13) 0.008(8) 0.016(9) 0.029(8)
N5 0.033(8) 0.108(14) 0.069(11) -0.002(10) 0.013(7) 0.033(9)
N6 0.101(14) 0.032(8) 0.067(10) 0.038(7) 0.023(9) 0.014(9)
N7 0.039(8) 0.023(6) 0.093(11) 0.045(7) 0.030(7) -0.001(6)
N8 0.018(7) 0.060(10) 0.055(8) 0.005(7) -0.011(6) 0.005(6)
O1 0.045(7) 0.033(6) 0.065(7) 0.027(5) 0.027(5) 0.021(5)
O2 0.054(8) 0.024(6) 0.080(8) 0.021(5) -0.016(6) 0.018(5)
O3 0.065(9) 0.046(7) 0.060(8) 0.025(6) -0.002(6) 0.021(7)
O4 0.110(12) 0.062(8) 0.015(5) 0.010(5) -0.004(6) 0.025(8)
O5 0.010(5) 0.046(7) 0.086(9) 0.007(6) 0.026(5) -0.012(5)
O6 0.004(4) 0.037(6) 0.050(6) 0.027(5) 0.011(4) -0.001(4)
O7 0.046(8) 0.065(9) 0.089(10) 0.029(8) 0.024(7) 0.012(7)
O8 0.021(5) 0.023(5) 0.048(6) 0.024(4) 0.010(4) 0.013(4)
O9 0.063(8) 0.080(9) 0.007(4) 0.011(5) 0.009(5) 0.016(7)
O10 0.081(10) 0.065(9) 0.035(6) -0.005(6) -0.007(6) 0.040(8)
O11 0.015(5) 0.037(6) 0.053(6) 0.017(5) 0.005(4) -0.001(4)
O12 0.058(7) 0.029(5) 0.050(6) 0.023(5) 0.020(5) 0.042(5)

loop_
_atom_type_symbol
_atom_type_description
_atom_type_scat_dispersion_real
_atom_type_scat_dispersion_imag
_atom_type_scat_source
C C 0.0033 0.0016 'International Tables Vol C Tables 4.2.6.8 and 6.1.1.4'
H H 0.0000 0.0000 'International Tables Vol C Tables 4.2.6.8 and 6.1.1.4'
N N 0.0061 0.0033 'International Tables Vol C Tables 4.2.6.8 and 6.1.1.4'
O O 0.0106 0.0060 'International Tables Vol C Tables 4.2.6.8 and 6.1.1.4'
Dy Dy -0.1892 4.4098 'International Tables Vol C Tables 4.2.6.8 and 6.1.1.4'

loop_
_geom_angle_atom_site_label_1
_geom_angle_atom_site_label_2
_geom_angle_atom_site_label_3
_geom_angle
_geom_angle_site_symmetry_1
_geom_angle_site_symmetry_3
_geom_angle_publ_flag
O1 Dy1 O2 119.5(5) . . ?
O1 Dy1 O3 120.0(4) . . ?
O2 Dy1 O3 120.5(5) . . ?
O1 Dy1 N1 94.3(5) . . ?
O2 Dy1 N1 88.5(4) . . ?
O3 Dy1 N1 86.7(5) . . ?
O1 Dy1 N2 97.1(4) . . ?
O2 Dy1 N2 86.4(4) . . ?
O3 Dy1 N2 87.1(5) . . ?
N1 Dy1 N2 168.6(5) . . ?
O6 Dy2 O4 121.7(5) . . ?
O6 Dy2 O5 117.1(4) . . ?
O4 Dy2 O5 121.2(5) . . ?
O6 Dy2 N4 87.8(5) . . ?
O4 Dy2 N4 98.4(6) . . ?
O5 Dy2 N4 84.6(5) . . ?
O6 Dy2 N3 87.3(5) . . ?
O4 Dy2 N3 94.5(5) . . ?
O5 Dy2 N3 86.8(5) . . ?
N4 Dy2 N3 166.9(5) . . ?
O7 Dy3 O9 116.2(6) . . ?
O7 Dy3 O8 130.8(5) . . ?
O9 Dy3 O8 113.0(5) . . ?
O7 Dy3 N5 86.9(5) . . ?
O9 Dy3 N5 102.1(5) . . ?
O8 Dy3 N5 84.1(5) . . ?
O7 Dy3 N6 85.8(5) . . ?
O9 Dy3 N6 100.7(5) . . ?
O8 Dy3 N6 84.2(4) . . ?
N5 Dy3 N6 157.0(5) . . ?
O11 Dy4 O12 113.7(4) . . ?
O11 Dy4 O10 111.6(4) . . ?
O12 Dy4 O10 134.6(4) . . ?
O11 Dy4 N8 100.3(4) . . ?
O12 Dy4 N8 86.6(5) . . ?
O10 Dy4 N8 86.6(5) . . ?
O11 Dy4 N7 96.8(4) . . ?
O12 Dy4 N7 84.0(4) . . ?
O10 Dy4 N7 89.7(5) . . ?
N8 Dy4 N7 162.6(5) . . ?
C1 O1 Dy1 175.4(7) . . ?
C13 O2 Dy1 169.7(7) . . ?
C24 O3 Dy1 169.6(11) . . ?
C36 O4 Dy2 169.5(11) . . ?
C46 O5 Dy2 156.8(11) . . ?
C58 O6 Dy2 161.6(9) . . ?
C67 O7 Dy3 166.0(9) . . ?
C79 O8 Dy3 167.0(6) . . ?
C91 O9 Dy3 177.9(9) . . ?
C103 O10 Dy4 161.6(10) . . ?
C115 O11 Dy4 172.5(7) . . ?
C127 O12 Dy4 165.8(8) . . ?
C2 C1 C6 120.0 . . ?
C2 C1 O1 120.3(4) . . ?
C6 C1 O1 118.4(4) . . ?
C3 C2 C1 120.0 . . ?
C3 C2 C10 120.6 . . ?
C1 C2 C10 118.8 . . ?
C2 C3 C4 120.0 . . ?
C5 C4 C3 120.0 . . ?
C4 C5 C6 120.0 . . ?
C5 C6 C1 120.0 . . ?
C5 C6 C7 122.1 . . ?
C1 C6 C7 116.6 . . ?
C8 C7 C9 116.1 . . ?
C8 C7 C6 119.6 . . ?
C9 C7 C6 83.2 . . ?
C12 C10 C11 108.4 . . ?
C12 C10 C2 113.9 . . ?
C11 C10 C2 96.7 . . ?
C14 C13 O2 120.1(5) . . ?
C14 C13 C18 131.1 . . ?
O2 C13 C18 108.4(5) . . ?
C22 C14 C13 127.0 . . ?
C22 C14 C15 125.2 . . ?
C13 C14 C15 107.5 . . ?
C16 C15 C14 127.8 . . ?
C15 C16 C17 117.4 . . ?
C18 C17 C16 120.3 . . ?
C17 C18 C13 115.2 . . ?
C17 C18 C19 121.8 . . ?
C13 C18 C19 122.8 . . ?
C21 C19 C18 114.1 . . ?
C21 C19 C20 136.5 . . ?
C18 C19 C20 95.6 . . ?
C14 C22 C142 118.6(13) . . ?
C14 C22 C23 112.9 . . ?
C142 C22 C23 111.2(12) . . ?
C140 C139 C59 119.3(6) . . ?
C140 C139 C141 101.4 . . ?
C59 C139 C141 115.7(6) . . ?
C48 C49 C50 123.7(10) . . ?
C41 C42 C44 118.6 . . ?
C41 C42 C43 109.8 . . ?
C44 C42 C43 108.4 . . ?
O4 C36 C37 120.0(11) . . ?
O4 C36 C41 118.1(6) . . ?
C37 C36 C41 118.7(8) . . ?
C47 C52 C54 112.1 . . ?
C47 C52 C53 114.7 . . ?
C54 C52 C53 106.0 . . ?
C29 C33 C35 114.8 . . ?
C29 C33 C34 105.9 . . ?
C35 C33 C34 103.7 . . ?
C41 C40 C39 119.1 . . ?
C40 C41 C36 120.3 . . ?
C40 C41 C42 120.5 . . ?
C36 C41 C42 117.2 . . ?
C37 C38 C39 125.5(9) . . ?
C38 C39 C40 114.4 . . ?
C57 C55 C56 108.7 . . ?
C57 C55 C51 112.4 . . ?
C56 C55 C51 108.2 . . ?
C58 C63 C62 122.0(9) . . ?
C58 C63 C64 118.1(8) . . ?
C62 C63 C64 114.3(10) . . ?
C128 C136 C138 104.3 . . ?
C128 C136 C137 94.2 . . ?
C138 C136 C137 93.8 . . ?
C110 C109 C104 95.6 . . ?
C110 C109 C111 101.6 . . ?
C104 C109 C111 98.4 . . ?
C106 C105 C104 118.3 . . ?
C103 C104 C105 119.7 . . ?
C103 C104 C109 112.5 . . ?
C105 C104 C109 127.2 . . ?
C116 C115 C120 119.7 . . ?
C116 C115 O11 122.1(4) . . ?
C120 C115 O11 115.9(4) . . ?
C119 C120 C115 119.3 . . ?
C119 C120 C121 118.5 . . ?
C115 C120 C121 121.5 . . ?
C113 C112 C108 111.0 . . ?
C113 C112 C114 110.4 . . ?
C108 C112 C114 112.5 . . ?
C106 C107 C108 121.0 . . ?
C103 C108 C107 115.1 . . ?
C103 C108 C112 116.9 . . ?
C107 C108 C112 127.5 . . ?
C131 C132 C127 115.3 . . ?
C131 C132 C133 133.2 . . ?
C127 C132 C133 111.4 . . ?
C129 C128 C127 122.3 . . ?
C129 C128 C136 126.4 . . ?
C127 C128 C136 110.6 . . ?
O12 C127 C128 120.5(4) . . ?
O12 C127 C132 120.2(4) . . ?
C128 C127 C132 119.3 . . ?
C130 C131 C132 124.3 . . ?
C117 C118 C119 122.7 . . ?
O10 C103 C104 117.9(5) . . ?
O10 C103 C108 121.1(5) . . ?
C104 C103 C108 120.1 . . ?
C107 C106 C105 125.1 . . ?
C118 C117 C116 114.7 . . ?
C131 C130 C129 121.0 . . ?
C120 C119 C118 114.2 . . ?
C115 C116 C117 124.0 . . ?
C115 C116 C124 117.3 . . ?
C117 C116 C124 114.0 . . ?
C122 C121 C120 119.9 . . ?
C122 C121 C123 109.9 . . ?
C120 C121 C123 110.8 . . ?
C128 C129 C130 117.4 . . ?
C132 C133 C135 111.7 . . ?
C132 C133 C134 108.5 . . ?
C135 C133 C134 106.0 . . ?
C125 C124 C116 112.6 . . ?
C125 C124 C126 122.7 . . ?
C116 C124 C126 95.2 . . ?
C89 C88 C80 123.4 . . ?
C89 C88 C90 109.6 . . ?
C80 C88 C90 114.7 . . ?
O8 C79 C84 119.9(4) . . ?
O8 C79 C80 120.5(4) . . ?
C84 C79 C80 119.3 . . ?
C67 C68 C69 119.3 . . ?
C67 C68 C73 121.9 . . ?
C69 C68 C73 118.2 . . ?
C83 C84 C79 122.5 . . ?
C83 C84 C85 119.0 . . ?
C79 C84 C85 118.1 . . ?
C70 C71 C72 115.5 . . ?
C82 C81 C80 123.2 . . ?
C95 C94 C93 113.0 . . ?
C81 C80 C79 118.2 . . ?
C81 C80 C88 120.2 . . ?
C79 C80 C88 120.9 . . ?
C74 C73 C75 118.7 . . ?
C74 C73 C68 116.4 . . ?
C75 C73 C68 116.6 . . ?
C70 C69 C68 120.0 . . ?
C67 C72 C71 123.6 . . ?
C67 C72 C76 125.3 . . ?
C71 C72 C76 111.2 . . ?
O9 C91 C96 120.8(6) . . ?
O9 C91 C92 117.1(6) . . ?
C96 C91 C92 118.8 . . ?
C81 C82 C83 115.0 . . ?
C84 C83 C82 121.6 . . ?
C91 C96 C95 119.7 . . ?
C91 C96 C97 117.1 . . ?
C95 C96 C97 122.0 . . ?
C77 C76 C72 117.2 . . ?
C77 C76 C78 116.7 . . ?
C72 C76 C78 108.3 . . ?
O7 C67 C72 120.3(6) . . ?
O7 C67 C68 119.5(6) . . ?
C72 C67 C68 120.2 . . ?
C87 C85 C84 112.1 . . ?
C87 C85 C86 109.6 . . ?
C84 C85 C86 110.5 . . ?
C99 C97 C96 112.2 . . ?
C99 C97 C98 112.0 . . ?
C96 C97 C98 97.7 . . ?
C69 C70 C71 121.3 . . ?
C96 C95 C94 125.6 . . ?
C93 C92 C100 124.9 . . ?
C93 C92 C91 112.7 . . ?
C100 C92 C91 112.2 . . ?
C25 C30 C31 108.4 . . ?
C25 C30 C32 94.0(3) . . ?
C31 C30 C32 133.1(4) . . ?
C101 C100 C92 121.6(18) . . ?
C101 C100 C102 124.7(18) . . ?
C92 C100 C102 99.6 . . ?
C92 C93 C94 127.0 . . ?
C50 C51 C46 115.7(9) . . ?
C50 C51 C55 127.4(7) . . ?
C46 C51 C55 116.8(6) . . ?
C26 C25 C24 114.2(9) . . ?
C26 C25 C30 128.1(6) . . ?
C24 C25 C30 117.7(7) . . ?
C52 C47 C46 117.4(6) . . ?
C52 C47 C48 126.2(6) . . ?
C46 C47 C48 116.3(8) . . ?
C28 C29 C24 111.6(7) . . ?
C28 C29 C33 129.8 . . ?
C24 C29 C33 115.4(7) . . ?
C27 C28 C29 130.9(9) . . ?
O3 C24 C29 122.8(12) . . ?
O3 C24 C25 113.4(12) . . ?
C29 C24 C25 122.6(12) . . ?
C28 C27 C26 115.3(16) . . ?
C27 C26 C25 122.5(13) . . ?
O5 C46 C47 126.8(11) . . ?
O5 C46 C51 112.2(11) . . ?
C47 C46 C51 120.8(10) . . ?
C51 C50 C49 119.8(12) . . ?
O6 C58 C59 124.1(12) . . ?
O6 C58 C63 116.5(10) . . ?
C59 C58 C63 118.8(12) . . ?
C60 C61 C62 122.3(15) . . ?
C63 C62 C61 111.8(14) . . ?
C59 C60 C61 117.6(15) . . ?
C49 C48 C47 123.3(12) . . ?
C58 C59 C60 124.4(14) . . ?
C58 C59 C139 119.7(12) . . ?
C60 C59 C139 115.9(12) . . ?
C65 C64 C66 116.0(11) . . ?
C65 C64 C63 116.3(11) . . ?
C66 C64 C63 111.1(11) . . ?
C38 C37 C36 119.9(15) . . ?
C38 C37 C143 116.6(18) . . ?
C36 C37 C143 120.6(18) . . ?
C146 C143 C37 83(3) . . ?

loop_
_geom_bond_atom_site_label_1
_geom_bond_atom_site_label_2
_geom_bond_distance
_geom_bond_site_symmetry_2
_geom_bond_publ_flag
Dy1 O1 2.036(11) . ?
Dy1 O2 2.082(11) . ?
Dy1 O3 2.087(13) . ?
Dy1 N1 2.488(17) . ?
Dy1 N2 2.564(13) . ?
Dy2 O6 2.100(8) . ?
Dy2 O4 2.111(10) . ?
Dy2 O5 2.117(10) . ?
Dy2 N4 2.426(16) . ?
Dy2 N3 2.507(11) . ?
Dy3 O7 2.090(14) . ?
Dy3 O9 2.093(9) . ?
Dy3 O8 2.094(9) . ?
Dy3 N5 2.445(19) . ?
Dy3 N6 2.531(16) . ?
Dy4 O11 2.045(10) . ?
Dy4 O12 2.115(8) . ?
Dy4 O10 2.143(13) . ?
Dy4 N8 2.533(13) . ?
Dy4 N7 2.603(11) . ?
O1 C1 1.443(11) . ?
O2 C13 1.385(11) . ?
O3 C24 1.40(2) . ?
O4 C36 1.252(10) . ?
O5 C46 1.354(16) . ?
O6 C58 1.324(15) . ?
O7 C67 1.351(14) . ?
O8 C79 1.345(9) . ?
O9 C91 1.302(9) . ?
O10 C103 1.308(14) . ?
O11 C115 1.443(11) . ?
O12 C127 1.340(9) . ?
C1 C2 1.3900 . ?
C1 C6 1.3900 . ?
C2 C3 1.3900 . ?
C2 C10 1.6214 . ?
C3 C4 1.3900 . ?
C4 C5 1.3900 . ?
C5 C6 1.3900 . ?
C6 C7 1.6915 . ?
C7 C8 1.4357 . ?
C7 C9 1.5353 . ?
C10 C12 1.3633 . ?
C10 C11 1.5418 . ?
C13 C14 1.3673 . ?
C13 C18 1.5001 . ?
C14 C22 1.2299 . ?
C14 C15 1.5149 . ?
C15 C16 1.3439 . ?
C16 C17 1.5196 . ?
C17 C18 1.3544 . ?
C18 C19 1.6020 . ?
C19 C21 1.5648 . ?
C19 C20 1.8690 . ?
C22 C142 1.55(3) . ?
C22 C23 1.5551 . ?
C139 C140 1.4844 . ?
C139 C59 1.513(15) . ?
C139 C141 1.5778 . ?
C49 C48 1.251(15) . ?
C49 C50 1.399(18) . ?
C42 C41 1.4577 . ?
C42 C44 1.4850 . ?
C42 C43 1.7229 . ?
C36 C37 1.40(2) . ?
C36 C41 1.4358 . ?
C52 C47 1.3827 . ?
C52 C54 1.5400 . ?
C52 C53 1.5482 . ?
C65 C64 1.469(18) . ?
C33 C29 1.4359 . ?
C33 C35 1.5563 . ?
C33 C34 1.5882 . ?
C66 C64 1.492(17) . ?
C40 C41 1.4298 . ?
C40 C39 1.5036 . ?
C38 C37 1.36(2) . ?
C38 C39 1.4266 . ?
C55 C57 1.5533 . ?
C55 C56 1.5620 . ?
C55 C51 1.6603 . ?
C63 C58 1.416(13) . ?
C63 C62 1.43(2) . ?
C63 C64 1.640(17) . ?
C136 C128 1.5708 . ?
C136 C138 1.7068 . ?
C136 C137 1.7691 . ?
C109 C110 1.6097 . ?
C109 C104 1.6974 . ?
C109 C111 1.7565 . ?
C105 C106 1.3519 . ?
C105 C104 1.4023 . ?
C104 C103 1.3771 . ?
C115 C116 1.2698 . ?
C115 C120 1.4322 . ?
C120 C119 1.3980 . ?
C120 C121 1.4724 . ?
C112 C113 1.4970 . ?
C112 C108 1.5038 . ?
C112 C114 1.5340 . ?
C107 C106 1.2555 . ?
C107 C108 1.4657 . ?
C108 C103 1.4223 . ?
C132 C131 1.3689 . ?
C132 C127 1.4712 . ?
C132 C133 1.5355 . ?
C128 C129 1.3677 . ?
C128 C127 1.4119 . ?
C131 C130 1.3617 . ?
C118 C117 1.3448 . ?
C118 C119 1.4636 . ?
C117 C116 1.4051 . ?
C130 C129 1.4148 . ?
C135 C133 1.5446 . ?
C134 C133 1.6150 . ?
C116 C124 1.6488 . ?
C121 C122 1.3910 . ?
C121 C123 1.6981 . ?
C124 C125 1.6472 . ?
C124 C126 1.6489 . ?
C88 C89 1.4430 . ?
C88 C80 1.4538 . ?
C88 C90 1.5673 . ?
C79 C84 1.3941 . ?
C79 C80 1.4259 . ?
C68 C67 1.3853 . ?
C68 C69 1.4479 . ?
C68 C73 1.5505 . ?
C98 C97 1.7538 . ?
C84 C83 1.3507 . ?
C84 C85 1.5977 . ?
C71 C70 1.4176 . ?
C71 C72 1.4646 . ?
C81 C82 1.4174 . ?
C81 C80 1.4201 . ?
C94 C95 1.3882 . ?
C94 C93 1.4437 . ?
C73 C74 1.4242 . ?
C73 C75 1.4245 . ?
C69 C70 1.4003 . ?
C72 C67 1.3559 . ?
C72 C76 1.5666 . ?
C91 C96 1.3633 . ?
C91 C92 1.5565 . ?
C82 C83 1.4691 . ?
C96 C95 1.3715 . ?
C96 C97 1.6010 . ?
C76 C77 1.4878 . ?
C76 C78 1.5708 . ?
C85 C87 1.5404 . ?
C85 C86 1.6025 . ?
C97 C99 1.4433 . ?
C92 C93 1.3820 . ?
C92 C100 1.5390 . ?
C30 C25 1.5654 . ?
C30 C31 1.6193 . ?
C30 C32 1.686(11) . ?
C100 C101 1.33(4) . ?
C100 C102 1.6097 . ?
C51 C50 1.393(17) . ?
C51 C46 1.502(14) . ?
C25 C26 1.422(16) . ?
C25 C24 1.470(16) . ?
C47 C46 1.384(15) . ?
C47 C48 1.436(16) . ?
C29 C28 1.3632 . ?
C29 C24 1.421(16) . ?
C28 C27 1.298(19) . ?
C27 C26 1.41(2) . ?
C58 C59 1.349(19) . ?
C61 C60 1.41(2) . ?
C61 C62 1.51(2) . ?
C60 C59 1.37(2) . ?
C37 C143 1.76(4) . ?
C143 C146 1.27(5) . ?
